data_4116476
loop_
_publ_author_name
'Marilyn M. Olmstead'
'David A. Costa'
'Kalyani Maitra'
'Bruce C. Noll'
'Shane L. Phillips'
'Pamela M. Van Calcar'
'Alan L. Balch'

_publ_contact_author
; Dr. Alan L. Balch
  Department of Chemistry
  University of California
  Davis, CA 95616
  USA
;
_publ_contact_author_email balch@indigo.ucdavis.edu
_publ_contact_author_fax 530-752-8995
_publ_contact_author_phone 530-752-0941
_publ_section_title
;
 Interaction of Curved and Flat Molecular Surfaces. The Structures of
 Crystalline Compounds Composed of Fullerene (C60, C60O, C70, and C120O)
 and Metal Octaethylporphyrin Units
;
_journal_name_full 'Journal of the American Chemical Society'
_journal_page_first 7090
_journal_page_last 7097
_journal_paper_doi 10.1021/ja990618c
_journal_volume 121
_journal_year 1999
_chemical_formula_sum 'C113 H50 Cl3 Cu N4'
_chemical_formula_weight 1633.46
_chemical_name_common C~70~^.^Cu(OEP)^.^CHCl~3~^.^benzene
_chemical_name_systematic
; 
 ? 
;
_space_group_IT_number 2
_symmetry_cell_setting triclinic
_symmetry_space_group_name_Hall '-P 1'
_symmetry_space_group_name_H-M 'P -1'
_atom_sites_solution_hydrogens geom
_atom_sites_solution_primary direct
_atom_sites_solution_secondary difmap
_audit_creation_method SHELXL-97
_cell_angle_alpha 90.088(10)
_cell_angle_beta 87.450(14)
_cell_angle_gamma 61.380(7)
_cell_formula_units_Z 2
_cell_length_a 14.402(6)
_cell_length_b 14.654(7)
_cell_length_c 18.836(11)
_cell_measurement_reflns_used 3000
_cell_measurement_temperature 156(2)
_cell_measurement_theta_max 22.5
_cell_measurement_theta_min 1.08
_cell_volume 3485(3)
_computing_cell_refinement 'Siemens SMART'
_computing_data_collection 'Siemens SMART'
_computing_data_reduction 'Siemens SAINT'
_computing_molecular_graphics 'SHELXTL 5.03, XP (Sheldrick, 1994)'
_computing_publication_material 'SHELXL-97 (Sheldrick, 1997)'
_computing_structure_refinement 'SHELXL-97 (Sheldrick, 1997)'
_computing_structure_solution 'by isostructural comparison'
_diffrn_ambient_temperature 156(2)
_diffrn_measured_fraction_theta_full 0.997
_diffrn_measured_fraction_theta_max 0.997
_diffrn_measurement_device_type 'Siemens SMART'
_diffrn_measurement_method \w
_diffrn_radiation_monochromator graphite
_diffrn_radiation_source 'normal-focus sealed tube'
_diffrn_radiation_type MoK\a
_diffrn_radiation_wavelength 0.71073
_diffrn_reflns_av_R_equivalents 0.1398
_diffrn_reflns_av_sigmaI/netI 0.1824
_diffrn_reflns_limit_h_max 15
_diffrn_reflns_limit_h_min -15
_diffrn_reflns_limit_k_max 15
_diffrn_reflns_limit_k_min -15
_diffrn_reflns_limit_l_max 20
_diffrn_reflns_limit_l_min -20
_diffrn_reflns_number 24975
_diffrn_reflns_theta_full 22.50
_diffrn_reflns_theta_max 22.50
_diffrn_reflns_theta_min 1.08
_diffrn_standards_decay_% <0.1
_exptl_absorpt_coefficient_mu 0.495
_exptl_absorpt_correction_T_max 0.9709
_exptl_absorpt_correction_T_min 0.8266
_exptl_absorpt_correction_type multi-scan
_exptl_absorpt_process_details ' Blessing, R. H., Acta Cryst. (1995). A51, 33-38.'
_exptl_crystal_colour 'dark red'
_exptl_crystal_density_diffrn 1.557
_exptl_crystal_description needle
_exptl_crystal_F_000 1672
_exptl_crystal_size_max 0.40
_exptl_crystal_size_mid 0.06
_exptl_crystal_size_min 0.06
_refine_diff_density_max 1.429
_refine_diff_density_min -0.764
_refine_diff_density_rms 0.134
_refine_ls_extinction_method none
_refine_ls_goodness_of_fit_ref 1.140
_refine_ls_hydrogen_treatment constr
_refine_ls_matrix_type full
_refine_ls_number_parameters 1082
_refine_ls_number_reflns 9080
_refine_ls_number_restraints 1993
_refine_ls_restrained_S_all 1.060
_refine_ls_R_factor_all 0.2197
_refine_ls_R_factor_gt 0.1262
_refine_ls_shift/su_max 0.772
_refine_ls_shift/su_mean 0.030
_refine_ls_structure_factor_coef Fsqd
_refine_ls_weighting_details 'calc w=1/[\s^2^(Fo^2^)+(0.2000P)^2^+0.0000P] where P=(Fo^2^+2Fc^2^)/3'
_refine_ls_weighting_scheme calc
_refine_ls_wR_factor_gt 0.3233
_refine_ls_wR_factor_ref 0.3829
_reflns_number_gt 4462
_reflns_number_total 9080
_reflns_threshold_expression >2sigma(I)
_cod_data_source_file ja990618c_8.cif
_cod_data_source_block bc241
_cod_database_code 4116476

loop_
_symmetry_equiv_pos_as_xyz
'x, y, z'
'-x, -y, -z'

loop_
_atom_site_label
_atom_site_type_symbol
_atom_site_fract_x
_atom_site_fract_y
_atom_site_fract_z
_atom_site_U_iso_or_equiv
_atom_site_adp_type
_atom_site_occupancy
_atom_site_symmetry_multiplicity
_atom_site_calc_flag
_atom_site_refinement_flags
_atom_site_disorder_assembly
_atom_site_disorder_group
Cu Cu 0.02050(10) 0.02011(10) 0.08566(7) 0.0269(5) Uani 1 1 d . . .
N1 N -0.0305(7) -0.0298(6) 0.1671(5) 0.032(2) Uani 1 1 d U . .
N2 N -0.1129(6) 0.1575(6) 0.0945(5) 0.029(2) Uani 1 1 d U . .
N3 N 0.0734(7) 0.0738(6) 0.0073(4) 0.036(2) Uani 1 1 d U . .
N4 N 0.1578(6) -0.1116(6) 0.0830(4) 0.026(2) Uani 1 1 d U . .
C1 C -0.1266(8) 0.0169(8) 0.2032(6) 0.026(3) Uani 1 1 d U . .
C2 C -0.2052(8) 0.1198(9) 0.1909(6) 0.031(3) Uani 1 1 d U . .
H2A H -0.2689 0.1464 0.2197 0.038 Uiso 1 1 calc R . .
C3 C -0.1981(8) 0.1844(8) 0.1418(6) 0.026(3) Uani 1 1 d U . .
C4 C -0.2757(8) 0.2915(8) 0.1321(6) 0.031(3) Uani 1 1 d U . .
C5 C -0.2415(8) 0.3288(8) 0.0782(6) 0.028(3) Uani 1 1 d U . .
C6 C -0.1382(9) 0.2459(8) 0.0560(6) 0.032(3) Uani 1 1 d U . .
C7 C -0.0731(8) 0.2518(7) 0.0023(6) 0.024(3) Uani 1 1 d U . .
H7A H -0.0999 0.3151 -0.0225 0.029 Uiso 1 1 calc R . .
C8 C 0.0278(8) 0.1744(8) -0.0190(6) 0.030(3) Uani 1 1 d U . .
C9 C 0.0971(8) 0.1866(8) -0.0701(6) 0.031(3) Uani 1 1 d U . .
C10 C 0.1893(9) 0.0968(9) -0.0736(6) 0.032(3) Uani 1 1 d U . .
C11 C 0.1782(7) 0.0274(8) -0.0250(6) 0.028(3) Uani 1 1 d U . .
C12 C 0.2554(8) -0.0725(8) -0.0109(6) 0.027(3) Uani 1 1 d U . .
H12A H 0.3204 -0.0994 -0.0384 0.033 Uiso 1 1 calc R . .
C13 C 0.2463(8) -0.1365(8) 0.0395(6) 0.029(3) Uani 1 1 d U . .
C14 C 0.3307(8) -0.2400(9) 0.0526(6) 0.033(3) Uani 1 1 d U . .
C15 C 0.2910(9) -0.2743(8) 0.1058(7) 0.041(3) Uani 1 1 d U . .
C16 C 0.1843(8) -0.1962(8) 0.1243(6) 0.027(3) Uani 1 1 d U . .
C17 C 0.1201(10) -0.2028(9) 0.1781(6) 0.036(3) Uani 1 1 d U . .
H17A H 0.1490 -0.2655 0.2036 0.043 Uiso 1 1 calc R . .
C18 C 0.0175(8) -0.1276(9) 0.1994(6) 0.030(3) Uani 1 1 d U . .
C19 C -0.0418(9) -0.1357(9) 0.2579(6) 0.033(3) Uani 1 1 d U . .
C20 C -0.1355(8) -0.0426(9) 0.2602(6) 0.034(3) Uani 1 1 d U . .
C21 C -0.3750(8) 0.3492(10) 0.1795(7) 0.044(3) Uani 1 1 d U . .
H21A H -0.4084 0.3043 0.1868 0.052 Uiso 1 1 calc R . .
H21B H -0.4256 0.4121 0.1551 0.052 Uiso 1 1 calc R . .
C22 C -0.3553(11) 0.3820(12) 0.2526(8) 0.069(4) Uani 1 1 d U . .
H22A H -0.4226 0.4185 0.2806 0.104 Uiso 1 1 calc R . .
H22B H -0.3242 0.4282 0.2460 0.104 Uiso 1 1 calc R . .
H22C H -0.3065 0.3201 0.2777 0.104 Uiso 1 1 calc R . .
C23 C -0.2868(10) 0.4353(9) 0.0503(7) 0.048(3) Uani 1 1 d U . .
H23A H -0.3630 0.4737 0.0652 0.058 Uiso 1 1 calc R . .
H23B H -0.2815 0.4303 -0.0023 0.058 Uiso 1 1 calc R . .
C24 C -0.2354(12) 0.4971(10) 0.0737(9) 0.071(4) Uani 1 1 d U . .
H24A H -0.2701 0.5660 0.0528 0.106 Uiso 1 1 calc R . .
H24B H -0.1602 0.4611 0.0581 0.106 Uiso 1 1 calc R . .
H24C H -0.2420 0.5047 0.1257 0.106 Uiso 1 1 calc R . .
C25 C 0.0697(9) 0.2877(9) -0.1079(6) 0.039(3) Uani 1 1 d U . .
H25A H -0.0052 0.3206 -0.1208 0.046 Uiso 1 1 calc R . .
H25B H 0.1144 0.2718 -0.1525 0.046 Uiso 1 1 calc R . .
C26 C 0.0864(11) 0.3637(10) -0.0621(8) 0.058(4) Uani 1 1 d U . .
H26A H 0.0684 0.4272 -0.0885 0.088 Uiso 1 1 calc R . .
H26B H 0.1607 0.3318 -0.0498 0.088 Uiso 1 1 calc R . .
H26C H 0.0408 0.3812 -0.0185 0.088 Uiso 1 1 calc R . .
C27 C 0.2897(8) 0.0733(9) -0.1150(6) 0.036(3) Uani 1 1 d U . .
H27A H 0.2725 0.1169 -0.1576 0.044 Uiso 1 1 calc R . .
H27B H 0.3259 -0.0005 -0.1313 0.044 Uiso 1 1 calc R . .
C28 C 0.3642(10) 0.0940(12) -0.0706(8) 0.066(4) Uani 1 1 d U . .
H28A H 0.4293 0.0770 -0.0992 0.099 Uiso 1 1 calc R . .
H28B H 0.3817 0.0507 -0.0286 0.099 Uiso 1 1 calc R . .
H28C H 0.3295 0.1675 -0.0557 0.099 Uiso 1 1 calc R . .
C29 C 0.4352(9) -0.2886(10) 0.0142(7) 0.047(3) Uani 1 1 d U . .
H29A H 0.4255 -0.2744 -0.0371 0.057 Uiso 1 1 calc R . .
H29B H 0.4693 -0.3649 0.0196 0.057 Uiso 1 1 calc R . .
C30 C 0.5094(10) -0.2479(13) 0.0415(8) 0.071(4) Uani 1 1 d U . .
H30A H 0.5779 -0.2829 0.0147 0.107 Uiso 1 1 calc R . .
H30B H 0.5200 -0.2625 0.0921 0.107 Uiso 1 1 calc R . .
H30C H 0.4771 -0.1728 0.0348 0.107 Uiso 1 1 calc R . .
C31 C 0.3475(9) -0.3771(9) 0.1424(7) 0.046(3) Uani 1 1 d U . .
H31A H 0.4089 -0.4261 0.1115 0.055 Uiso 1 1 calc R . .
H31B H 0.2988 -0.4068 0.1489 0.055 Uiso 1 1 calc R . .
C32 C 0.3859(11) -0.3673(11) 0.2141(7) 0.065(4) Uani 1 1 d U . .
H32A H 0.4215 -0.4358 0.2355 0.098 Uiso 1 1 calc R . .
H32B H 0.3254 -0.3198 0.2452 0.098 Uiso 1 1 calc R . .
H32C H 0.4358 -0.3398 0.2079 0.098 Uiso 1 1 calc R . .
C33 C -0.0066(9) -0.2241(10) 0.3074(7) 0.049(3) Uani 1 1 d U . .
H33A H -0.0307 -0.2741 0.3069 0.058 Uiso 1 1 calc R . .
C34 C 0.0719(10) -0.2251(10) 0.3583(7) 0.052(4) Uani 1 1 d U . .
H34A H 0.0930 -0.2844 0.3896 0.078 Uiso 1 1 calc R . .
H34B H 0.0391 -0.1604 0.3870 0.078 Uiso 1 1 calc R . .
H34C H 0.1345 -0.2310 0.3314 0.078 Uiso 1 1 calc R . .
C35 C -0.2265(9) -0.0059(9) 0.3155(6) 0.042(3) Uani 1 1 d U . .
H35A H -0.2941 0.0270 0.2912 0.051 Uiso 1 1 calc R . .
H35B H -0.2223 -0.0671 0.3405 0.051 Uiso 1 1 calc R . .
C36 C -0.2277(10) 0.0707(10) 0.3699(7) 0.058(4) Uani 1 1 d U . .
H36A H -0.2891 0.0923 0.4033 0.087 Uiso 1 1 calc R . .
H36B H -0.2321 0.1317 0.3457 0.087 Uiso 1 1 calc R . .
H36C H -0.1625 0.0377 0.3959 0.087 Uiso 1 1 calc R . .
C1A C 0.1496(17) -0.0260(15) 0.3461(9) 0.150(11) Uani 1 1 d DU . .
C2A C 0.0816(10) 0.0451(11) 0.4001(12) 0.159(12) Uani 1 1 d DU . .
C3A C 0.1453(15) 0.0454(12) 0.4559(8) 0.169(16) Uani 1 1 d DU . .
C4A C 0.2533(12) -0.0261(14) 0.4362(10) 0.144(11) Uani 1 1 d DU . .
C5A C 0.2558(13) -0.0702(11) 0.3682(11) 0.155(13) Uani 1 1 d DU . .
C6A C 0.1409(6) -0.0042(9) 0.2785(8) 0.149(12) Uani 1 1 d DU . .
C7A C 0.0055(8) 0.1301(9) 0.3748(6) 0.140(11) Uani 1 1 d DU . .
C8A C 0.1146(9) 0.1348(11) 0.4896(8) 0.175(16) Uani 1 1 d DU . .
C9A C 0.3298(9) -0.0084(10) 0.4560(6) 0.132(10) Uani 1 1 d DU . .
C10A C 0.3357(10) -0.0897(10) 0.3233(6) 0.120(9) Uani 1 1 d DU . .
C11A C 0.0521(2) 0.0901(6) 0.2516(6) 0.149(12) Uani 1 1 d DU . .
C12A C -0.0146(6) 0.1566(7) 0.2998(6) 0.127(9) Uani 1 1 d DU . .
C13A C -0.0290(6) 0.2306(8) 0.4117(6) 0.193(17) Uani 1 1 d DU . .
C14A C 0.0252(9) 0.2316(9) 0.4657(6) 0.26(3) Uani 1 1 d DU . .
C15A C 0.1995(9) 0.1579(9) 0.5093(5) 0.179(15) Uani 1 1 d DU . .
C16A C 0.2998(9) 0.0914(9) 0.4934(6) 0.159(13) Uani 1 1 d DU . .
C17A C 0.4177(7) -0.0283(8) 0.4042(7) 0.122(8) Uani 1 1 d DU . .
C18A C 0.4224(7) -0.0685(7) 0.3405(7) 0.152(12) Uani 1 1 d DU . .
C19A C 0.3221(9) -0.0664(7) 0.2470(6) 0.180(14) Uani 1 1 d DU . .
C20A C 0.2261(10) -0.0252(8) 0.2241(6) 0.162(13) Uani 1 1 d DU . .
C21A C 0.0831(2) 0.1267(6) 0.1888(5) 0.133(10) Uani 1 1 d DU . .
C22A C -0.0574(4) 0.2660(7) 0.2905(6) 0.169(14) Uani 1 1 d DU . .
C23A C -0.0660(5) 0.3116(7) 0.3599(6) 0.161(14) Uani 1 1 d DU . .
C24A C 0.0514(6) 0.3134(8) 0.4762(5) 0.152(12) Uani 1 1 d DU . .
C25A C 0.1569(7) 0.2689(8) 0.5024(5) 0.148(11) Uani 1 1 d DU . .
C26A C 0.3737(7) 0.1256(8) 0.4674(5) 0.148(11) Uani 1 1 d DU . .
C27A C 0.4450(7) 0.0532(8) 0.4130(6) 0.130(9) Uani 1 1 d DU . .
C28A C 0.4553(7) -0.0318(7) 0.2781(6) 0.220(18) Uani 1 1 d DU . .
C29A C 0.3933(9) -0.0311(7) 0.2195(5) 0.147(11) Uani 1 1 d DU . .
C30A C 0.1930(8) 0.0544(7) 0.1718(5) 0.149(12) Uani 1 1 d DU . .
C31A C 0.03954(18) 0.2312(5) 0.1738(5) 0.130(10) Uani 1 1 d DU . .
C32A C -0.0359(5) 0.3062(6) 0.2295(6) 0.121(8) Uani 1 1 d DU . .
C33A C -0.0511(6) 0.3966(7) 0.3700(6) 0.23(2) Uani 1 1 d DU . .
C34A C 0.0114(8) 0.3971(7) 0.4314(6) 0.24(3) Uani 1 1 d DU . .
C35A C 0.2258(8) 0.3062(8) 0.4832(5) 0.128(8) Uani 1 1 d DU . .
C36A C 0.3399(8) 0.2310(8) 0.4647(6) 0.122(8) Uani 1 1 d DU . .
C37A C 0.4854(7) 0.0855(7) 0.3559(7) 0.161(13) Uani 1 1 d DU . .
C38A C 0.4913(7) 0.0400(7) 0.2833(6) 0.156(14) Uani 1 1 d DU . .
C39A C 0.3679(9) 0.0412(7) 0.1658(5) 0.189(17) Uani 1 1 d DU . .
C40A C 0.2583(9) 0.0875(7) 0.1390(5) 0.095(6) Uani 1 1 d DU . .
C41A C 0.1007(2) 0.2604(6) 0.1318(5) 0.115(8) Uani 1 1 d DU . .
C42A C -0.0405(4) 0.4019(7) 0.2386(6) 0.172(13) Uani 1 1 d DU . .
C43A C -0.0466(5) 0.4458(6) 0.3085(6) 0.144(12) Uani 1 1 d DU . .
C44A C 0.0739(6) 0.4437(7) 0.4218(5) 0.205(19) Uani 1 1 d DU . .
C45A C 0.1802(7) 0.3980(7) 0.4463(5) 0.151(12) Uani 1 1 d DU . .
C46A C 0.3897(7) 0.2602(8) 0.4120(5) 0.114(8) Uani 1 1 d DU . .
C47A C 0.4623(6) 0.1880(8) 0.3581(6) 0.104(8) Uani 1 1 d DU . .
C48A C 0.4772(6) 0.1024(7) 0.2249(6) 0.22(2) Uani 1 1 d DU . .
C49A C 0.4168(8) 0.1019(7) 0.1654(5) 0.208(18) Uani 1 1 d DU . .
C50A C 0.2107(7) 0.1884(7) 0.1144(5) 0.098(6) Uani 1 1 d DU . .
C51A C 0.0875(3) 0.3638(6) 0.1413(5) 0.152(13) Uani 1 1 d DU . .
C52A C 0.0237(6) 0.4287(7) 0.1918(6) 0.177(15) Uani 1 1 d DU . .
C53A C 0.0167(7) 0.4978(7) 0.3044(6) 0.26(3) Uani 1 1 d DU . .
C54A C 0.0737(9) 0.4963(7) 0.3571(6) 0.171(14) Uani 1 1 d DU . .
C55A C 0.2396(9) 0.4261(8) 0.3963(6) 0.149(12) Uani 1 1 d DU . .
C56A C 0.3400(9) 0.3608(9) 0.3806(6) 0.118(8) Uani 1 1 d DU . .
C57A C 0.4580(7) 0.2453(8) 0.2950(6) 0.150(13) Uani 1 1 d DU . .
C58A C 0.4661(7) 0.2042(8) 0.2317(7) 0.203(19) Uani 1 1 d DU . .
C59A C 0.3672(8) 0.2026(8) 0.1332(5) 0.133(10) Uani 1 1 d DU . .
C60A C 0.2703(9) 0.2437(8) 0.1105(5) 0.095(6) Uani 1 1 d DU . .
C61A C 0.1934(5) 0.3545(10) 0.1256(7) 0.156(13) Uani 1 1 d DU . .
C62A C 0.0604(7) 0.4917(8) 0.2313(6) 0.125(10) Uani 1 1 d DU . .
C63A C 0.1774(9) 0.4882(10) 0.3377(7) 0.131(10) Uani 1 1 d DU . .
C64A C 0.3800(10) 0.3555(9) 0.3067(7) 0.130(9) Uani 1 1 d DU . .
C65A C 0.3983(9) 0.2678(10) 0.1751(6) 0.166(16) Uani 1 1 d DU . .
C66A C 0.2179(16) 0.4138(13) 0.1642(8) 0.198(17) Uani 1 1 d DU . .
C67A C 0.1541(9) 0.4854(11) 0.2198(12) 0.147(12) Uani 1 1 d DU . .
C68A C 0.2221(18) 0.4814(13) 0.2741(8) 0.112(8) Uani 1 1 d DU . .
C69A C 0.3277(15) 0.4073(15) 0.2520(11) 0.175(14) Uani 1 1 d DU . .
C70A C 0.3251(13) 0.3655(10) 0.1841(11) 0.196(19) Uani 1 1 d DU . .
Cl1 Cl 0.6182(10) 0.3967(9) 0.6040(4) 0.105(3) Uani 0.50 1 d PD A 1
Cl2 Cl 0.7086(9) 0.3991(14) 0.4669(6) 0.165(6) Uani 0.50 1 d PD A 1
Cl3 Cl 0.5680(11) 0.3112(10) 0.4842(9) 0.131(5) Uani 0.50 1 d PD A 1
C1S C 0.5965(13) 0.4075(14) 0.5129(6) 0.080(9) Uiso 0.50 1 d PD A 1
H1S H 0.5346 0.4770 0.5046 0.096 Uiso 0.50 1 calc PR A 1
C71 C 0.573(2) 0.311(2) 0.5183(14) 0.084(16) Uiso 0.50 1 d PG B 2
H71 H 0.5330 0.2751 0.5215 0.101 Uiso 0.50 1 calc PR B 2
C72 C 0.5998(19) 0.344(2) 0.5798(10) 0.084(11) Uiso 0.50 1 d PG B 2
H72 H 0.5784 0.3295 0.6250 0.101 Uiso 0.50 1 calc PR B 2
C73 C 0.6581(17) 0.3965(18) 0.5751(9) 0.061(10) Uiso 0.50 1 d PG B 2
H73 H 0.6766 0.4186 0.6171 0.074 Uiso 0.50 1 calc PR B 2
C74 C 0.6895(16) 0.4171(16) 0.5089(11) 0.046(7) Uiso 0.50 1 d PG B 2
H74 H 0.7293 0.4533 0.5057 0.055 Uiso 0.50 1 calc PR B 2
C75 C 0.6625(18) 0.3848(18) 0.4474(8) 0.075(11) Uiso 0.50 1 d PG B 2
H75 H 0.6839 0.3989 0.4021 0.090 Uiso 0.50 1 calc PR B 2
C76 C 0.604(2) 0.3319(19) 0.4520(11) 0.078(13) Uiso 0.50 1 d PG B 2
H76 H 0.5857 0.3098 0.4100 0.094 Uiso 0.50 1 calc PR B 2
Cl4A Cl 0.6380 -0.2907 0.2114 0.060 Uiso 0.30 1 d P C 1
Cl5A Cl 0.7675 -0.2668 0.3139 0.060 Uiso 0.30 1 d P C 1
Cl6A Cl 0.6515 -0.3756 0.3510 0.060 Uiso 0.30 1 d P C 1
C2S C 0.7208 -0.3489 0.2823 0.060 Uiso 0.30 1 d P C 1
H2S H 0.7826 -0.4157 0.2646 0.072 Uiso 0.30 1 calc PR C 1
Cl4B Cl 0.6103 -0.3102 0.2371 0.060 Uiso 0.20 1 d P D 2
Cl5B Cl 0.7171 -0.2284 0.3207 0.060 Uiso 0.20 1 d P D 2
Cl6B Cl 0.6936 -0.4020 0.3709 0.060 Uiso 0.20 1 d P D 2
C2T C 0.7127 -0.3413 0.2955 0.060 Uiso 0.20 1 d P D 2
H2T H 0.7816 -0.3903 0.2703 0.072 Uiso 0.20 1 calc PR D 2
C77 C 0.6568(18) -0.3235(19) 0.3607(11) 0.103(12) Uiso 0.50 1 d PG E 3
H77 H 0.6373 -0.3308 0.4083 0.124 Uiso 0.50 1 calc PR E 3
C78 C 0.6300(18) -0.3672(18) 0.3049(15) 0.18(2) Uiso 0.50 1 d PG E 3
H78 H 0.5921 -0.4043 0.3145 0.219 Uiso 0.50 1 calc PR E 3
C79 C 0.6585(18) -0.3564(18) 0.2352(13) 0.141(17) Uiso 0.50 1 d PG E 3
H79 H 0.6402 -0.3863 0.1971 0.169 Uiso 0.50 1 calc PR E 3
C80 C 0.7139(17) -0.3020(17) 0.2212(10) 0.105(12) Uiso 0.50 1 d PG E 3
H80 H 0.7334 -0.2947 0.1736 0.126 Uiso 0.50 1 calc PR E 3
C81 C 0.7407(14) -0.2584(15) 0.2770(12) 0.069(8) Uiso 0.50 1 d PG E 3
H81 H 0.7786 -0.2212 0.2674 0.083 Uiso 0.50 1 calc PR E 3
C82 C 0.7122(16) -0.2691(16) 0.3467(10) 0.114(13) Uiso 0.50 1 d PG E 3
H82 H 0.7305 -0.2392 0.3848 0.136 Uiso 0.50 1 calc PR E 3

loop_
_atom_site_aniso_label
_atom_site_aniso_U_11
_atom_site_aniso_U_22
_atom_site_aniso_U_33
_atom_site_aniso_U_23
_atom_site_aniso_U_13
_atom_site_aniso_U_12
Cu 0.0271(7) 0.0183(8) 0.0363(9) 0.0005(6) -0.0090(6) -0.0111(6)
N1 0.032(5) 0.013(5) 0.027(5) 0.000(4) -0.015(4) 0.010(4)
N2 0.031(5) 0.016(5) 0.043(6) 0.000(4) -0.003(4) -0.014(4)
N3 0.034(5) 0.009(5) 0.018(5) 0.003(4) -0.006(4) 0.004(4)
N4 0.031(5) 0.023(5) 0.028(5) -0.007(4) 0.000(4) -0.018(4)
C1 0.023(6) 0.009(6) 0.037(7) 0.003(5) -0.009(5) 0.000(5)
C2 0.030(6) 0.040(7) 0.031(7) 0.005(6) 0.000(5) -0.022(6)
C3 0.023(6) 0.032(7) 0.024(6) -0.002(5) -0.002(5) -0.014(5)
C4 0.021(6) 0.016(6) 0.041(7) 0.009(5) -0.011(5) 0.004(5)
C5 0.025(6) 0.015(6) 0.040(7) 0.010(5) 0.000(5) -0.006(5)
C6 0.052(7) 0.029(7) 0.031(7) 0.008(6) -0.010(6) -0.033(6)
C7 0.026(6) 0.006(5) 0.038(7) 0.004(5) -0.010(5) -0.004(5)
C8 0.038(7) 0.018(7) 0.034(7) -0.003(5) -0.008(6) -0.011(6)
C9 0.034(6) 0.024(7) 0.039(7) 0.002(6) -0.005(6) -0.018(6)
C10 0.042(7) 0.044(8) 0.023(6) 0.003(6) -0.002(5) -0.031(7)
C11 0.013(5) 0.028(7) 0.035(7) -0.001(6) 0.001(5) -0.003(5)
C12 0.023(6) 0.024(7) 0.038(7) -0.003(6) -0.008(5) -0.013(5)
C13 0.041(7) 0.026(7) 0.025(6) 0.002(5) -0.008(5) -0.020(6)
C14 0.025(6) 0.033(7) 0.042(8) -0.007(6) -0.008(5) -0.014(6)
C15 0.043(7) 0.016(6) 0.043(8) 0.003(6) 0.005(6) 0.002(6)
C16 0.035(6) 0.016(6) 0.035(7) 0.011(5) -0.015(5) -0.016(5)
C17 0.065(8) 0.039(8) 0.019(6) 0.009(6) -0.002(6) -0.037(7)
C18 0.026(6) 0.031(7) 0.031(7) -0.002(6) -0.001(5) -0.011(6)
C19 0.047(7) 0.028(7) 0.033(7) 0.006(6) -0.001(6) -0.024(6)
C20 0.037(7) 0.041(8) 0.021(6) 0.000(6) 0.000(5) -0.016(6)
C21 0.029(6) 0.040(8) 0.050(8) 0.010(6) 0.001(6) -0.008(6)
C22 0.056(9) 0.064(10) 0.060(10) 0.005(8) 0.008(7) -0.007(8)
C23 0.054(8) 0.028(7) 0.063(9) 0.013(7) 0.000(7) -0.020(7)
C24 0.084(10) 0.028(8) 0.108(13) -0.004(8) -0.005(9) -0.033(8)
C25 0.039(7) 0.040(8) 0.041(7) 0.011(6) -0.013(6) -0.022(6)
C26 0.080(9) 0.038(8) 0.086(11) 0.016(7) -0.036(8) -0.048(8)
C27 0.037(6) 0.026(7) 0.041(7) 0.002(6) -0.003(6) -0.010(6)
C28 0.045(8) 0.084(11) 0.083(11) -0.016(9) -0.006(7) -0.042(8)
C29 0.047(8) 0.039(8) 0.056(9) 0.022(7) -0.014(6) -0.020(7)
C30 0.049(8) 0.099(13) 0.071(11) 0.004(9) -0.008(7) -0.039(9)
C31 0.032(6) 0.027(7) 0.060(9) 0.011(6) 0.007(6) 0.002(6)
C32 0.073(9) 0.054(9) 0.047(9) 0.026(7) -0.025(7) -0.011(8)
C33 0.052(8) 0.054(9) 0.050(8) 0.018(7) -0.018(7) -0.034(7)
C34 0.048(7) 0.051(9) 0.051(9) 0.022(7) -0.010(6) -0.017(7)
C35 0.049(7) 0.024(7) 0.051(8) 0.004(6) -0.003(6) -0.016(6)
C36 0.058(8) 0.054(9) 0.056(9) 0.013(8) 0.004(7) -0.023(8)
C1A 0.19(3) 0.13(2) 0.22(3) 0.04(2) -0.05(2) -0.14(2)
C2A 0.18(3) 0.12(2) 0.24(3) 0.08(2) -0.02(3) -0.12(2)
C3A 0.110(17) 0.29(4) 0.17(3) 0.19(3) -0.068(18) -0.14(2)
C4A 0.23(3) 0.12(2) 0.13(2) 0.071(17) -0.08(2) -0.12(2)
C5A 0.17(3) 0.058(15) 0.28(4) 0.039(19) -0.05(3) -0.082(18)
C6A 0.29(4) 0.12(2) 0.10(2) 0.039(17) -0.05(2) -0.15(3)
C7A 0.116(19) 0.16(2) 0.16(2) 0.09(2) 0.011(17) -0.084(19)
C8A 0.33(4) 0.23(3) 0.071(17) -0.01(2) 0.05(2) -0.22(4)
C9A 0.24(3) 0.122(19) 0.091(16) 0.084(15) -0.114(18) -0.12(2)
C10A 0.18(2) 0.079(15) 0.117(19) 0.039(14) -0.094(18) -0.063(17)
C11A 0.19(3) 0.21(3) 0.15(3) 0.01(2) -0.06(2) -0.18(3)
C12A 0.122(19) 0.16(2) 0.16(2) 0.05(2) -0.054(17) -0.11(2)
C13A 0.091(18) 0.27(4) 0.18(3) 0.04(3) 0.08(2) -0.07(2)
C14A 0.33(5) 0.22(4) 0.14(3) 0.04(3) 0.14(3) -0.08(4)
C15A 0.32(4) 0.23(4) 0.029(12) 0.056(18) -0.02(2) -0.16(4)
C16A 0.23(3) 0.24(4) 0.072(18) 0.08(2) -0.082(19) -0.16(3)
C17A 0.125(18) 0.082(16) 0.091(17) 0.036(14) -0.018(14) 0.008(14)
C18A 0.20(3) 0.066(15) 0.11(2) 0.001(15) 0.03(2) -0.008(17)
C19A 0.31(4) 0.074(18) 0.15(3) -0.014(17) -0.05(3) -0.09(2)
C20A 0.29(4) 0.074(17) 0.10(2) -0.002(15) -0.10(2) -0.06(2)
C21A 0.15(2) 0.18(3) 0.14(2) -0.019(19) -0.054(18) -0.13(2)
C22A 0.057(13) 0.26(3) 0.23(3) 0.14(3) -0.073(17) -0.102(19)
C23A 0.078(16) 0.17(3) 0.16(3) 0.02(2) 0.035(18) -0.004(19)
C24A 0.21(3) 0.15(3) 0.09(2) -0.080(19) 0.09(2) -0.09(2)
C25A 0.24(3) 0.18(3) 0.032(12) 0.019(15) -0.010(16) -0.11(3)
C26A 0.25(3) 0.14(2) 0.104(19) 0.090(17) -0.13(2) -0.12(2)
C27A 0.108(17) 0.079(16) 0.18(3) 0.066(17) -0.078(17) -0.021(14)
C28A 0.14(3) 0.09(2) 0.28(5) -0.05(3) 0.08(3) 0.055(19)
C29A 0.19(3) 0.036(13) 0.16(3) -0.035(14) 0.01(2) -0.004(15)
C30A 0.37(4) 0.110(19) 0.046(12) 0.003(12) -0.068(19) -0.17(3)
C31A 0.18(2) 0.092(17) 0.17(2) 0.072(16) -0.14(2) -0.101(18)
C32A 0.072(13) 0.12(2) 0.19(3) 0.023(18) -0.076(15) -0.055(14)
C33A 0.10(2) 0.16(3) 0.26(4) 0.02(3) 0.09(3) 0.07(2)
C34A 0.34(5) 0.16(3) 0.032(14) -0.011(16) 0.04(2) 0.04(3)
C35A 0.19(2) 0.15(2) 0.062(15) -0.009(14) -0.044(16) -0.10(2)
C36A 0.20(2) 0.13(2) 0.074(15) 0.031(14) -0.070(16) -0.10(2)
C37A 0.058(12) 0.21(3) 0.23(3) 0.14(3) -0.081(16) -0.071(18)
C38A 0.039(10) 0.086(17) 0.31(4) -0.08(2) -0.029(18) -0.002(11)
C39A 0.29(4) 0.082(19) 0.18(3) -0.082(19) 0.14(3) -0.09(2)
C40A 0.123(16) 0.069(14) 0.078(14) -0.025(11) -0.031(12) -0.030(13)
C41A 0.21(2) 0.083(15) 0.111(17) 0.044(13) -0.089(17) -0.108(17)
C42A 0.067(14) 0.10(2) 0.31(4) 0.04(2) -0.10(2) -0.004(15)
C43A 0.053(12) 0.032(13) 0.29(4) -0.012(18) -0.011(19) 0.023(9)
C44A 0.28(4) 0.037(15) 0.21(4) -0.067(18) 0.14(3) -0.02(2)
C45A 0.25(3) 0.076(18) 0.065(15) -0.029(13) 0.004(19) -0.04(2)
C46A 0.15(2) 0.16(2) 0.085(15) 0.026(15) -0.065(14) -0.113(19)
C47A 0.077(13) 0.123(18) 0.17(2) 0.067(16) -0.075(14) -0.086(14)
C48A 0.050(13) 0.41(6) 0.065(16) 0.00(2) 0.024(12) 0.00(2)
C49A 0.21(3) 0.18(3) 0.11(2) 0.00(2) 0.12(2) -0.01(3)
C50A 0.096(13) 0.107(17) 0.072(13) -0.020(12) -0.043(11) -0.029(13)
C51A 0.18(3) 0.11(2) 0.055(14) 0.046(14) -0.018(15) 0.011(18)
C52A 0.14(2) 0.18(3) 0.25(4) 0.18(3) -0.14(2) -0.10(2)
C53A 0.28(5) 0.07(2) 0.23(4) 0.02(3) 0.06(4) 0.07(2)
C54A 0.23(3) 0.056(17) 0.18(3) -0.005(18) 0.03(3) -0.03(2)
C55A 0.30(4) 0.080(17) 0.064(15) -0.022(13) -0.05(2) -0.08(2)
C56A 0.19(2) 0.108(19) 0.118(19) 0.006(16) -0.059(18) -0.113(19)
C57A 0.097(17) 0.25(4) 0.17(3) -0.08(2) 0.028(17) -0.14(2)
C58A 0.077(18) 0.17(3) 0.34(5) 0.01(3) 0.06(3) -0.05(2)
C59A 0.117(17) 0.24(3) 0.049(13) 0.019(16) 0.031(12) -0.09(2)
C60A 0.146(18) 0.084(14) 0.059(12) 0.003(11) 0.000(12) -0.058(15)
C61A 0.35(4) 0.18(3) 0.039(12) 0.049(15) -0.057(18) -0.20(3)
C62A 0.120(17) 0.044(12) 0.21(3) 0.078(16) -0.104(19) -0.035(13)
C63A 0.26(3) 0.067(14) 0.089(17) 0.023(13) -0.04(2) -0.09(2)
C64A 0.18(3) 0.13(2) 0.17(2) 0.016(19) -0.04(2) -0.14(2)
C65A 0.13(2) 0.40(5) 0.057(14) 0.04(2) -0.016(13) -0.19(3)
C66A 0.31(4) 0.15(3) 0.19(3) 0.13(3) -0.03(3) -0.10(3)
C67A 0.28(4) 0.037(13) 0.12(2) -0.001(12) -0.03(2) -0.064(19)
C68A 0.17(2) 0.062(14) 0.13(2) -0.013(15) 0.005(19) -0.086(16)
C69A 0.30(4) 0.13(3) 0.18(3) 0.04(2) -0.05(3) -0.17(3)
C70A 0.31(4) 0.19(3) 0.18(3) -0.06(3) 0.15(3) -0.21(3)
Cl1 0.145(9) 0.124(9) 0.060(6) 0.006(6) -0.013(7) -0.077(8)
Cl2 0.105(9) 0.30(2) 0.088(9) -0.005(10) 0.039(7) -0.096(12)
Cl3 0.162(12) 0.094(9) 0.134(12) -0.041(8) -0.029(10) -0.057(9)

loop_
_atom_type_symbol
_atom_type_description
_atom_type_scat_dispersion_real
_atom_type_scat_dispersion_imag
_atom_type_scat_source
C C 0.0033 0.0016 'International Tables Vol C Tables 4.2.6.8 and 6.1.1.4'
H H 0.0000 0.0000 'International Tables Vol C Tables 4.2.6.8 and 6.1.1.4'
N N 0.0061 0.0033 'International Tables Vol C Tables 4.2.6.8 and 6.1.1.4'
Cu Cu 0.3201 1.2651 'International Tables Vol C Tables 4.2.6.8 and 6.1.1.4'
Cl Cl 0.1484 0.1585 'International Tables Vol C Tables 4.2.6.8 and 6.1.1.4'

loop_
_geom_angle_atom_site_label_1
_geom_angle_atom_site_label_2
_geom_angle_atom_site_label_3
_geom_angle
N1 Cu N3 177.3(4)
N1 Cu N4 89.9(3)
N3 Cu N4 90.5(3)
N1 Cu N2 89.7(3)
N3 Cu N2 89.7(3)
N4 Cu N2 175.2(3)
C1 N1 C18 100.8(9)
C1 N1 Cu 129.2(7)
C18 N1 Cu 129.7(7)
C3 N2 C6 105.1(9)
C3 N2 Cu 127.0(7)
C6 N2 Cu 127.9(7)
C8 N3 C11 102.4(9)
C8 N3 Cu 128.5(7)
C11 N3 Cu 127.6(7)
C16 N4 C13 105.2(9)
C16 N4 Cu 127.4(7)
C13 N4 Cu 127.4(7)
N1 C1 C2 123.0(9)
N1 C1 C20 113.6(9)
C2 C1 C20 123.0(9)
C3 C2 C1 126.2(10)
C2 C3 N2 124.5(10)
C2 C3 C4 126.2(9)
N2 C3 C4 109.3(9)
C5 C4 C3 108.7(9)
C5 C4 C21 127.8(10)
C3 C4 C21 123.4(10)
C4 C5 C6 105.6(9)
C4 C5 C23 130.4(10)
C6 C5 C23 123.5(10)
C7 C6 N2 123.7(10)
C7 C6 C5 125.1(9)
N2 C6 C5 111.2(9)
C6 C7 C8 126.5(10)
C7 C8 N3 123.3(10)
C7 C8 C9 124.9(10)
N3 C8 C9 111.8(9)
C10 C9 C8 107.4(9)
C10 C9 C25 128.5(10)
C8 C9 C25 124.0(10)
C9 C10 C11 107.5(9)
C9 C10 C27 127.9(10)
C11 C10 C27 124.4(10)
C12 C11 N3 123.0(9)
C12 C11 C10 126.2(9)
N3 C11 C10 110.7(9)
C13 C12 C11 125.8(10)
N4 C13 C12 125.2(10)
N4 C13 C14 111.5(9)
C12 C13 C14 123.3(10)
C15 C14 C13 104.5(9)
C15 C14 C29 131.3(11)
C13 C14 C29 124.2(10)
C14 C15 C16 109.0(10)
C14 C15 C31 126.9(10)
C16 C15 C31 124.1(10)
N4 C16 C17 124.9(10)
N4 C16 C15 109.7(9)
C17 C16 C15 125.3(10)
C16 C17 C18 127.2(10)
C17 C18 C19 124.8(10)
C17 C18 N1 120.7(10)
C19 C18 N1 114.1(9)
C20 C19 C18 104.5(9)
C20 C19 C33 129.1(10)
C18 C19 C33 126.3(10)
C19 C20 C1 106.5(9)
C19 C20 C35 127.5(10)
C1 C20 C35 125.9(10)
C4 C21 C22 113.7(10)
C5 C23 C24 115.0(11)
C9 C25 C26 112.2(10)
C10 C27 C28 111.7(10)
C14 C29 C30 112.5(11)
C15 C31 C32 112.8(11)
C19 C33 C34 112.3(10)
C36 C35 C20 113.6(10)
C6A C1A C2A 122.6(18)
C6A C1A C5A 113.4(17)
C2A C1A C5A 108.2(5)
C7A C2A C1A 113.0(18)
C7A C2A C3A 123.4(17)
C1A C2A C3A 108.0(5)
C8A C3A C2A 116.8(18)
C8A C3A C4A 123.7(17)
C2A C3A C4A 108.1(5)
C9A C4A C5A 122.4(17)
C9A C4A C3A 120.4(17)
C5A C4A C3A 107.7(5)
C10A C5A C4A 118.1(17)
C10A C5A C1A 122.0(18)
C4A C5A C1A 108.0(5)
C1A C6A C11A 122.8(13)
C1A C6A C20A 128.2(12)
C11A C6A C20A 101.8(9)
C2A C7A C12A 127.6(13)
C2A C7A C13A 119.7(12)
C12A C7A C13A 104.4(9)
C3A C8A C14A 121.2(12)
C3A C8A C15A 116.3(13)
C14A C8A C15A 108.4(11)
C4A C9A C17A 118.7(11)
C4A C9A C16A 117.9(13)
C17A C9A C16A 107.4(10)
C5A C10A C18A 122.8(12)
C5A C10A C19A 122.5(13)
C18A C10A C19A 103.6(9)
C12A C11A C21A 120.3(4)
C12A C11A C6A 116.2(7)
C21A C11A C6A 112.1(5)
C11A C12A C22A 120.4(5)
C11A C12A C7A 117.5(6)
C22A C12A C7A 111.1(9)
C14A C13A C23A 122.2(5)
C14A C13A C7A 117.3(6)
C23A C13A C7A 108.8(8)
C13A C14A C24A 121.5(5)
C13A C14A C8A 121.0(7)
C24A C14A C8A 107.1(9)
C16A C15A C25A 122.3(5)
C16A C15A C8A 120.7(7)
C25A C15A C8A 106.0(9)
C15A C16A C26A 121.6(5)
C15A C16A C9A 120.7(7)
C26A C16A C9A 106.7(9)
C18A C17A C27A 120.6(6)
C18A C17A C9A 120.5(7)
C27A C17A C9A 107.9(9)
C17A C18A C28A 120.9(5)
C17A C18A C10A 117.4(6)
C28A C18A C10A 109.6(9)
C20A C19A C29A 119.2(6)
C20A C19A C10A 118.0(7)
C29A C19A C10A 111.6(9)
C19A C20A C30A 120.2(6)
C19A C20A C6A 115.8(7)
C30A C20A C6A 111.9(9)
C31A C21A C11A 122.5(6)
C31A C21A C30A 122.0(2)
C11A C21A C30A 107.0(3)
C32A C22A C12A 122.2(7)
C32A C22A C23A 122.1(5)
C12A C22A C23A 106.6(6)
C33A C23A C13A 119.2(8)
C33A C23A C22A 122.2(5)
C13A C23A C22A 109.1(6)
C34A C24A C14A 118.9(8)
C34A C24A C25A 122.9(5)
C14A C24A C25A 108.7(6)
C35A C25A C15A 118.3(8)
C35A C25A C24A 122.0(5)
C15A C25A C24A 109.7(6)
C36A C26A C16A 118.8(8)
C36A C26A C27A 121.9(5)
C16A C26A C27A 109.5(6)
C37A C27A C17A 121.0(8)
C37A C27A C26A 121.8(5)
C17A C27A C26A 108.3(6)
C38A C28A C18A 121.5(9)
C38A C28A C29A 121.1(5)
C18A C28A C29A 108.8(6)
C39A C29A C19A 123.1(9)
C39A C29A C28A 121.7(5)
C19A C29A C28A 106.4(6)
C40A C30A C20A 124.3(8)
C40A C30A C21A 120.5(5)
C20A C30A C21A 107.2(6)
C41A C31A C21A 116.8(5)
C41A C31A C32A 118.9(5)
C21A C31A C32A 116.5(5)
C42A C32A C22A 115.0(8)
C42A C32A C31A 119.4(4)
C22A C32A C31A 117.9(4)
C23A C33A C43A 114.8(8)
C23A C33A C34A 118.2(5)
C43A C33A C34A 119.2(5)
C44A C34A C24A 114.4(9)
C44A C34A C33A 117.2(6)
C24A C34A C33A 119.6(5)
C25A C35A C45A 114.2(9)
C25A C35A C36A 119.5(5)
C45A C35A C36A 117.3(5)
C26A C36A C46A 115.3(9)
C26A C36A C35A 119.1(5)
C46A C36A C35A 116.5(5)
C47A C37A C27A 116.0(9)
C47A C37A C38A 115.8(6)
C27A C37A C38A 118.5(6)
C28A C38A C48A 116.2(9)
C28A C38A C37A 117.1(5)
C48A C38A C37A 118.2(5)
C49A C39A C29A 116.8(9)
C49A C39A C40A 117.9(6)
C29A C39A C40A 117.6(6)
C30A C40A C50A 117.1(8)
C30A C40A C39A 115.3(5)
C50A C40A C39A 119.5(5)
C31A C41A C51A 118.8(6)
C31A C41A C50A 120.7(2)
C51A C41A C50A 109.6(3)
C32A C42A C52A 118.9(7)
C32A C42A C43A 121.6(5)
C52A C42A C43A 108.5(6)
C33A C43A C53A 119.9(8)
C33A C43A C42A 122.4(5)
C53A C43A C42A 107.1(6)
C34A C44A C54A 121.3(8)
C34A C44A C45A 122.1(5)
C54A C44A C45A 106.7(6)
C35A C45A C55A 122.7(8)
C35A C45A C44A 123.0(5)
C55A C45A C44A 106.3(6)
C36A C46A C56A 122.9(8)
C36A C46A C47A 122.6(5)
C56A C46A C47A 106.7(6)
C37A C47A C57A 122.8(8)
C37A C47A C46A 121.5(5)
C57A C47A C46A 108.3(6)
C38A C48A C58A 122.0(8)
C38A C48A C49A 122.2(5)
C58A C48A C49A 107.7(6)
C39A C49A C59A 119.9(8)
C39A C49A C48A 120.7(5)
C59A C49A C48A 110.7(5)
C40A C50A C60A 119.2(8)
C40A C50A C41A 121.5(5)
C60A C50A C41A 109.5(6)
C52A C51A C41A 122.3(4)
C52A C51A C61A 120.1(7)
C41A C51A C61A 105.8(6)
C51A C52A C42A 121.5(5)
C51A C52A C62A 118.3(6)
C42A C52A C62A 109.8(8)
C54A C53A C43A 121.4(5)
C54A C53A C62A 118.2(6)
C43A C53A C62A 110.6(9)
C53A C54A C44A 120.9(6)
C53A C54A C63A 116.4(7)
C44A C54A C63A 112.8(9)
C56A C55A C45A 120.0(5)
C56A C55A C63A 116.4(7)
C45A C55A C63A 113.5(9)
C55A C56A C46A 120.1(5)
C55A C56A C64A 117.8(7)
C46A C56A C64A 111.2(9)
C58A C57A C47A 120.8(5)
C58A C57A C64A 117.5(7)
C47A C57A C64A 110.0(9)
C57A C58A C48A 119.8(5)
C57A C58A C65A 120.3(7)
C48A C58A C65A 107.9(9)
C60A C59A C49A 121.8(5)
C60A C59A C65A 119.4(7)
C49A C59A C65A 105.3(8)
C59A C60A C50A 121.3(5)
C59A C60A C61A 120.7(6)
C50A C60A C61A 106.3(9)
C66A C61A C51A 116.3(12)
C66A C61A C60A 121.3(11)
C51A C61A C60A 108.7(9)
C67A C62A C53A 120.4(12)
C67A C62A C52A 123.8(12)
C53A C62A C52A 103.9(9)
C68A C63A C54A 128.9(12)
C68A C63A C55A 121.0(14)
C54A C63A C55A 100.6(10)
C69A C64A C57A 117.8(13)
C69A C64A C56A 128.4(14)
C57A C64A C56A 103.7(10)
C70A C65A C59A 115.0(13)
C70A C65A C58A 124.0(12)
C59A C65A C58A 108.4(10)
C61A C66A C67A 127.2(17)
C61A C66A C70A 114.6(17)
C67A C66A C70A 107.9(5)
C62A C67A C66A 114.3(17)
C62A C67A C68A 124.9(18)
C66A C67A C68A 108.0(5)
C63A C68A C69A 125.4(19)
C63A C68A C67A 111.1(18)
C69A C68A C67A 108.0(5)
C64A C69A C68A 110(2)
C64A C69A C70A 127.2(18)
C68A C69A C70A 107.9(5)
C65A C70A C66A 128.6(18)
C65A C70A C69A 112.2(19)
C66A C70A C69A 108.1(5)
Cl3 C1S Cl2 111.4(10)
Cl3 C1S Cl1 110.2(9)
Cl2 C1S Cl1 108.9(8)
C72 C71 C76 120.0
C71 C72 C73 120.0
C72 C73 C74 120.0
C73 C74 C75 120.0
C74 C75 C76 120.0
C75 C76 C71 120.0
Cl5A C2S Cl6A 110.2
Cl5A C2S Cl4A 110.0
Cl6A C2S Cl4A 110.2
Cl5B C2T Cl6B 110.2
Cl5B C2T Cl4B 109.9
Cl6B C2T Cl4B 110.4
C78 C77 C82 120.0
C79 C78 C77 120.0
C78 C79 C80 120.0
C81 C80 C79 120.0
C82 C81 C80 120.0
C81 C82 C77 120.0

loop_
_geom_bond_atom_site_label_1
_geom_bond_atom_site_label_2
_geom_bond_distance
Cu N1 1.961(9)
Cu N3 1.964(9)
Cu N4 1.993(8)
Cu N2 2.009(8)
N1 C1 1.362(13)
N1 C18 1.411(13)
N2 C3 1.376(13)
N2 C6 1.382(13)
N3 C8 1.399(13)
N3 C11 1.429(12)
N4 C16 1.365(12)
N4 C13 1.375(13)
C1 C2 1.414(14)
C1 C20 1.423(15)
C2 C3 1.359(14)
C3 C4 1.443(14)
C4 C5 1.337(14)
C4 C21 1.511(15)
C5 C6 1.441(15)
C5 C23 1.482(15)
C6 C7 1.380(14)
C7 C8 1.387(14)
C8 C9 1.429(15)
C9 C10 1.348(15)
C9 C25 1.525(15)
C10 C11 1.429(15)
C10 C27 1.498(15)
C11 C12 1.384(14)
C12 C13 1.383(14)
C13 C14 1.449(15)
C14 C15 1.346(15)
C14 C29 1.473(16)
C15 C16 1.435(15)
C15 C31 1.512(16)
C16 C17 1.377(14)
C17 C18 1.395(16)
C18 C19 1.405(15)
C19 C20 1.383(15)
C19 C33 1.489(16)
C20 C35 1.515(15)
C21 C22 1.539(19)
C23 C24 1.495(17)
C25 C26 1.522(16)
C27 C28 1.527(16)
C29 C30 1.555(17)
C31 C32 1.514(18)
C33 C34 1.509(17)
C35 C36 1.512(17)
C1A C6A 1.311(11)
C1A C2A 1.418(12)
C1A C5A 1.428(12)
C2A C7A 1.312(11)
C2A C3A 1.426(12)
C3A C8A 1.317(11)
C3A C4A 1.430(12)
C4A C9A 1.315(11)
C4A C5A 1.425(12)
C5A C10A 1.311(11)
C6A C11A 1.473(8)
C6A C20A 1.474(9)
C7A C12A 1.470(9)
C7A C13A 1.471(9)
C8A C14A 1.475(9)
C8A C15A 1.477(9)
C9A C17A 1.475(9)
C9A C16A 1.478(9)
C10A C18A 1.471(9)
C10A C19A 1.477(9)
C11A C12A 1.312(11)
C11A C21A 1.438(8)
C12A C22A 1.430(8)
C13A C14A 1.314(11)
C13A C23A 1.445(8)
C14A C24A 1.434(9)
C15A C16A 1.319(11)
C15A C25A 1.445(8)
C16A C26A 1.444(8)
C17A C18A 1.321(11)
C17A C27A 1.436(8)
C18A C28A 1.446(8)
C19A C20A 1.310(11)
C19A C29A 1.431(8)
C20A C30A 1.439(8)
C21A C31A 1.384(7)
C21A C30A 1.441(10)
C22A C32A 1.381(8)
C22A C23A 1.442(10)
C23A C33A 1.375(8)
C24A C34A 1.385(8)
C24A C25A 1.448(9)
C25A C35A 1.379(8)
C26A C36A 1.382(8)
C26A C27A 1.447(10)
C27A C37A 1.389(8)
C28A C38A 1.382(8)
C28A C29A 1.446(10)
C29A C39A 1.394(8)
C30A C40A 1.373(8)
C31A C41A 1.374(7)
C31A C32A 1.497(12)
C32A C42A 1.381(8)
C33A C43A 1.381(8)
C33A C34A 1.499(13)
C34A C44A 1.373(8)
C35A C45A 1.386(8)
C35A C36A 1.500(13)
C36A C46A 1.383(8)
C37A C47A 1.375(8)
C37A C38A 1.501(13)
C38A C48A 1.391(8)
C39A C49A 1.375(8)
C39A C40A 1.501(13)
C40A C50A 1.390(8)
C41A C51A 1.443(8)
C41A C50A 1.443(9)
C42A C52A 1.436(8)
C42A C43A 1.446(10)
C43A C53A 1.440(8)
C44A C54A 1.442(8)
C44A C45A 1.445(9)
C45A C55A 1.434(8)
C46A C56A 1.438(8)
C46A C47A 1.444(10)
C47A C57A 1.443(8)
C48A C58A 1.426(9)
C48A C49A 1.451(10)
C49A C59A 1.444(8)
C50A C60A 1.435(8)
C51A C52A 1.319(11)
C51A C61A 1.481(8)
C52A C62A 1.477(9)
C53A C54A 1.311(11)
C53A C62A 1.474(9)
C54A C63A 1.469(9)
C55A C56A 1.315(11)
C55A C63A 1.470(9)
C56A C64A 1.470(9)
C57A C58A 1.310(11)
C57A C64A 1.469(9)
C58A C65A 1.478(9)
C59A C60A 1.320(11)
C59A C65A 1.474(9)
C60A C61A 1.480(9)
C61A C66A 1.313(11)
C62A C67A 1.316(11)
C63A C68A 1.315(11)
C64A C69A 1.313(11)
C65A C70A 1.314(11)
C66A C67A 1.424(12)
C66A C70A 1.425(12)
C67A C68A 1.429(12)
C68A C69A 1.423(12)
C69A C70A 1.428(12)
Cl1 C1S 1.751(9)
Cl2 C1S 1.749(9)
Cl3 C1S 1.739(9)
C71 C72 1.3900
C71 C76 1.3900
C72 C73 1.3900
C73 C74 1.3900
C74 C75 1.3900
C75 C76 1.3900
Cl4A C2S 1.7601
Cl5A C2S 1.7508
Cl6A C2S 1.7560
Cl4B C2T 1.7579
Cl5B C2T 1.7514
Cl6B C2T 1.7568
C77 C78 1.3900
C77 C82 1.3900
C78 C79 1.3900
C79 C80 1.3900
C80 C81 1.3900
C81 C82 1.3900
